data_7015917
loop_
_publ_author_name
'Majumder, Paramita'
'Baksi, Suparna'
'Halder, Sarmistha'
'Tadesse, Haregewine'
'Blake, Alexander J.'
'Drew, Michael G. B.'
'Bhattacharya, Samaresh'

_publ_section_title
;
 Formation of organorhodium complexes via C-H bond activation of
 1,3-di(phenylazo)benzene.
;
_journal_issue 20
_journal_name_full 'Dalton transactions (Cambridge, England : 2003)'
_journal_page_first 5423
_journal_page_last 5425
_journal_paper_doi 10.1039/c1dt10247h
_journal_volume 40
_journal_year 2011
_chemical_formula_sum 'C18 H13 Cl2 N4 O Rh'
_chemical_formula_weight 475.13
_chemical_name_systematic
;
?
;
_space_group_IT_number 15
_symmetry_space_group_name_Hall '-C 2yc'
_symmetry_space_group_name_H-M 'C 1 2/c 1'
_atom_sites_solution_hydrogens geom
_atom_sites_solution_primary direct
_atom_sites_solution_secondary difmap
_audit_creation_method SHELXL-97
_cell_angle_alpha 90.00
_cell_angle_beta 106.575(16)
_cell_angle_gamma 90.00
_cell_formula_units_Z 4
_cell_length_a 19.488(5)
_cell_length_b 12.271(2)
_cell_length_c 7.9630(16)
_cell_measurement_temperature 273(2)
_cell_volume 1825.1(7)
_computing_structure_refinement 'SHELXL-97 (Sheldrick, 1997)'
_diffrn_ambient_temperature 273(2)
_diffrn_measured_fraction_theta_full 0.990
_diffrn_measured_fraction_theta_max 0.990
_diffrn_radiation_monochromator graphite
_diffrn_radiation_source 'fine-focus sealed tube'
_diffrn_radiation_type MoK\a
_diffrn_radiation_wavelength 0.71073
_diffrn_reflns_av_R_equivalents 0.1024
_diffrn_reflns_av_sigmaI/netI 0.0581
_diffrn_reflns_limit_h_max 16
_diffrn_reflns_limit_h_min -16
_diffrn_reflns_limit_k_max 10
_diffrn_reflns_limit_k_min -10
_diffrn_reflns_limit_l_max 6
_diffrn_reflns_limit_l_min -6
_diffrn_reflns_number 6331
_diffrn_reflns_theta_full 17.51
_diffrn_reflns_theta_max 17.51
_diffrn_reflns_theta_min 1.99
_exptl_absorpt_coefficient_mu 1.243
_exptl_crystal_density_diffrn 1.729
_exptl_crystal_density_method 'not measured'
_exptl_crystal_F_000 944
_refine_diff_density_max 2.679
_refine_diff_density_min -0.709
_refine_diff_density_rms 0.226
_refine_ls_extinction_method none
_refine_ls_goodness_of_fit_ref 1.186
_refine_ls_hydrogen_treatment mixed
_refine_ls_matrix_type full
_refine_ls_number_parameters 120
_refine_ls_number_reflns 579
_refine_ls_number_restraints 18
_refine_ls_restrained_S_all 1.164
_refine_ls_R_factor_all 0.1153
_refine_ls_R_factor_gt 0.1045
_refine_ls_shift/su_max 0.000
_refine_ls_shift/su_mean 0.000
_refine_ls_structure_factor_coef Fsqd
_refine_ls_weighting_details 'calc w=1/[\s^2^(Fo^2^)+(0.1892P)^2^+82.7684P] where P=(Fo^2^+2Fc^2^)/3'
_refine_ls_weighting_scheme calc
_refine_ls_wR_factor_gt 0.2953
_refine_ls_wR_factor_ref 0.3063
_reflns_number_gt 481
_reflns_number_total 579
_reflns_threshold_expression >2sigma(I)
_cod_data_source_file c1dt10247h.txt
_cod_data_source_block pm10mc
_cod_original_cell_volume 1825.2(6)
_cod_database_code 7015917

loop_
_symmetry_equiv_pos_as_xyz
'x, y, z'
'-x, y, -z+1/2'
'x+1/2, y+1/2, z'
'-x+1/2, y+1/2, -z+1/2'
'-x, -y, -z'
'x, -y, z-1/2'
'-x+1/2, -y+1/2, -z'
'x+1/2, -y+1/2, z-1/2'

loop_
_atom_site_label
_atom_site_type_symbol
_atom_site_fract_x
_atom_site_fract_y
_atom_site_fract_z
_atom_site_U_iso_or_equiv
_atom_site_adp_type
_atom_site_occupancy
_atom_site_symmetry_multiplicity
_atom_site_calc_flag
_atom_site_refinement_flags
_atom_site_disorder_assembly
_atom_site_disorder_group
Rh1 Rh 1.0000 0.7017(2) 1.2500 0.067(2) Uani 1 2 d S . .
Cl1 Cl 1.0554(5) 0.6924(6) 1.0288(11) 0.095(3) Uani 1 1 d . . .
O1 O 1.0000 0.509(2) 1.2500 0.114(12) Uani 1 2 d S . .
N1 N 0.9016(16) 0.740(3) 1.053(4) 0.076(8) Uani 1 1 d . . .
N2 N 0.8882(13) 0.841(3) 1.029(3) 0.073(8) Uani 1 1 d . . .
C1 C 0.848(2) 0.670(4) 0.953(5) 0.067(9) Uani 1 1 d . . .
C2 C 0.851(2) 0.564(4) 0.976(4) 0.091(12) Uani 1 1 d . . .
H2 H 0.8889 0.5331 1.0613 0.110 Uiso 1 1 calc R . .
C3 C 0.797(2) 0.499(3) 0.874(6) 0.109(13) Uani 1 1 d . . .
H3 H 0.7999 0.4236 0.8891 0.131 Uiso 1 1 calc R . .
C4 C 0.742(2) 0.542(3) 0.756(5) 0.093(11) Uani 1 1 d . . .
H4 H 0.7058 0.4971 0.6899 0.111 Uiso 1 1 calc R . .
C5 C 0.738(3) 0.649(4) 0.733(6) 0.16(2) Uani 1 1 d . . .
H5 H 0.6998 0.6795 0.6489 0.196 Uiso 1 1 calc R . .
C6 C 0.791(3) 0.716(3) 0.831(7) 0.16(2) Uani 1 1 d . . .
H6 H 0.7878 0.7914 0.8162 0.188 Uiso 1 1 calc R . .
C7 C 1.0000 0.856(3) 1.2500 0.048(10) Uani 1 2 d SU . .
C8 C 1.060(2) 0.905(3) 1.365(5) 0.084(11) Uani 1 1 d . . .
C9 C 1.0570(14) 1.018(3) 1.365(4) 0.078(9) Uani 1 1 d . . .
H9 H 1.0935 1.0574 1.4418 0.093 Uiso 1 1 calc R . .
C10 C 1.0000 1.074(4) 1.2500 0.067(12) Uani 1 2 d SU . .
H10 H 1.0000 1.1496 1.2500 0.080 Uiso 1 2 calc SR . .

loop_
_atom_site_aniso_label
_atom_site_aniso_U_11
_atom_site_aniso_U_22
_atom_site_aniso_U_33
_atom_site_aniso_U_23
_atom_site_aniso_U_13
_atom_site_aniso_U_12
Rh1 0.094(4) 0.022(3) 0.069(3) 0.000 -0.003(2) 0.000
Cl1 0.137(8) 0.046(6) 0.093(7) -0.006(4) 0.020(6) 0.014(5)
O1 0.14(3) 0.014(16) 0.13(3) 0.000 -0.04(2) 0.000
N1 0.09(2) 0.024(19) 0.10(2) 0.012(18) 0.002(19) 0.02(2)
N2 0.08(2) 0.04(2) 0.084(19) -0.010(17) -0.011(15) -0.009(19)
C1 0.05(2) 0.05(3) 0.08(2) -0.01(3) -0.01(2) -0.01(3)
C2 0.11(3) 0.02(3) 0.11(3) -0.02(2) -0.02(2) 0.02(2)
C3 0.12(3) 0.06(3) 0.12(3) -0.03(3) -0.02(3) -0.02(3)
C4 0.11(3) 0.06(3) 0.08(2) -0.01(2) -0.02(2) -0.02(2)
C5 0.18(5) 0.03(3) 0.19(5) 0.00(3) -0.08(4) -0.01(3)
C6 0.17(4) 0.03(2) 0.19(5) -0.02(3) -0.08(4) -0.02(3)
C7 0.051(13) 0.046(13) 0.044(13) 0.000 0.010(10) 0.000
C8 0.13(4) 0.04(3) 0.09(3) -0.02(2) 0.03(3) -0.01(2)
C9 0.06(2) 0.06(3) 0.09(3) -0.006(18) -0.008(18) -0.011(17)
C10 0.071(15) 0.060(15) 0.068(14) 0.000 0.018(10) 0.000

loop_
_atom_type_symbol
_atom_type_description
_atom_type_scat_dispersion_real
_atom_type_scat_dispersion_imag
_atom_type_scat_source
C C 0.0033 0.0016 'International Tables Vol C Tables 4.2.6.8 and 6.1.1.4'
H H 0.0000 0.0000 'International Tables Vol C Tables 4.2.6.8 and 6.1.1.4'
N N 0.0061 0.0033 'International Tables Vol C Tables 4.2.6.8 and 6.1.1.4'
O O 0.0106 0.0060 'International Tables Vol C Tables 4.2.6.8 and 6.1.1.4'
Cl Cl 0.1484 0.1585 'International Tables Vol C Tables 4.2.6.8 and 6.1.1.4'
Rh Rh -1.1178 0.9187 'International Tables Vol C Tables 4.2.6.8 and 6.1.1.4'

loop_
_geom_angle_atom_site_label_1
_geom_angle_atom_site_label_2
_geom_angle_atom_site_label_3
_geom_angle
_geom_angle_site_symmetry_1
_geom_angle_site_symmetry_3
_geom_angle_publ_flag
C7 Rh1 N1 77.3(11) . 2_757 ?
C7 Rh1 N1 77.3(11) . . ?
N1 Rh1 N1 155(2) 2_757 . ?
C7 Rh1 Cl1 92.82(18) . . ?
N1 Rh1 Cl1 93.0(7) 2_757 . ?
N1 Rh1 Cl1 88.2(7) . . ?
C7 Rh1 Cl1 92.82(18) . 2_757 ?
N1 Rh1 Cl1 88.2(7) 2_757 2_757 ?
N1 Rh1 Cl1 93.0(7) . 2_757 ?
Cl1 Rh1 Cl1 174.4(4) . 2_757 ?
C7 Rh1 O1 180.000(10) . . ?
N1 Rh1 O1 102.7(11) 2_757 . ?
N1 Rh1 O1 102.7(11) . . ?
Cl1 Rh1 O1 87.18(18) . . ?
Cl1 Rh1 O1 87.18(18) 2_757 . ?
N2 N1 C1 115(3) . . ?
N2 N1 Rh1 115(2) . . ?
C1 N1 Rh1 129(3) . . ?
N1 N2 C8 112(3) . 2_757 ?
C2 C1 C6 120(3) . . ?
C2 C1 N1 122(4) . . ?
C6 C1 N1 118(4) . . ?
C1 C2 C3 120(3) . . ?
C1 C2 H2 120.1 . . ?
C3 C2 H2 120.1 . . ?
C4 C3 C2 121(3) . . ?
C4 C3 H3 119.6 . . ?
C2 C3 H3 119.6 . . ?
C3 C4 C5 120(3) . . ?
C3 C4 H4 120.2 . . ?
C5 C4 H4 120.2 . . ?
C4 C5 C6 121(4) . . ?
C4 C5 H5 119.5 . . ?
C6 C5 H5 119.5 . . ?
C5 C6 C1 119(3) . . ?
C5 C6 H6 120.7 . . ?
C1 C6 H6 120.7 . . ?
C8 C7 C8 129(5) . 2_757 ?
C8 C7 Rh1 116(2) . . ?
C8 C7 Rh1 116(2) 2_757 . ?
C9 C8 N2 126(3) . 2_757 ?
C9 C8 C7 114(4) . . ?
N2 C8 C7 119(3) 2_757 . ?
C8 C9 C10 121(3) . . ?
C8 C9 H9 119.7 . . ?
C10 C9 H9 119.7 . . ?
C9 C10 C9 122(4) 2_757 . ?
C9 C10 H10 119.2 2_757 . ?
C9 C10 H10 119.2 . . ?

loop_
_geom_bond_atom_site_label_1
_geom_bond_atom_site_label_2
_geom_bond_distance
_geom_bond_site_symmetry_2
_geom_bond_publ_flag
Rh1 C7 1.89(4) . ?
Rh1 N1 2.15(3) 2_757 ?
Rh1 N1 2.15(3) . ?
Rh1 Cl1 2.316(9) . ?
Rh1 Cl1 2.316(9) 2_757 ?
Rh1 O1 2.37(2) . ?
N1 N2 1.26(3) . ?
N1 C1 1.41(4) . ?
N2 C8 1.37(4) 2_757 ?
C1 C2 1.31(4) . ?
C1 C6 1.38(5) . ?
C2 C3 1.39(4) . ?
C2 H2 0.9300 . ?
C3 C4 1.32(4) . ?
C3 H3 0.9300 . ?
C4 C5 1.33(4) . ?
C4 H4 0.9300 . ?
C5 C6 1.37(5) . ?
C5 H5 0.9300 . ?
C6 H6 0.9300 . ?
C7 C8 1.39(4) . ?
C7 C8 1.39(4) 2_757 ?
C8 C9 1.39(4) . ?
C8 N2 1.37(4) 2_757 ?
C9 C10 1.40(3) . ?
C9 H9 0.9300 . ?
C10 C9 1.40(3) 2_757 ?
C10 H10 0.9300 . ?
